data_4067404
loop_
_publ_author_name
'Aluri, Bhaskar R.'
'Peulecke, Normen'
'M\"uller, Bernd H.'
'Peitz, Stephan'
'Spannenberg, Anke'
'Hapke, Marko'
'Rosenthal, Uwe'

_publ_section_title
;
 Synthesis, Coordination Chemistry, and Catalysis of the First
 1,2-Bis(diphenylphosphino)-1,2-diphenylhydrazine,
 Ph2PN(Ph)N(Ph)PPh2&#x2020;
;
_journal_issue 1
_journal_name_full Organometallics
_journal_page_first 226
_journal_paper_doi 10.1021/om900925b
_journal_volume 29
_journal_year 2010
_chemical_formula_sum 'C37 H31 Cl5 N2 P2 Pd'
_chemical_formula_weight 849.23
_chemical_name_systematic
; 
 ? 
;
_space_group_IT_number 14
_symmetry_cell_setting monoclinic
_symmetry_space_group_name_Hall '-P 2yn'
_symmetry_space_group_name_H-M 'P 1 21/n 1'
_atom_sites_solution_hydrogens geom
_atom_sites_solution_primary direct
_atom_sites_solution_secondary difmap
_audit_creation_method SHELXL-97
_cell_angle_alpha 90.00
_cell_angle_beta 93.5968(16)
_cell_angle_gamma 90.00
_cell_formula_units_Z 4
_cell_length_a 9.34584(18)
_cell_length_b 18.8018(3)
_cell_length_c 21.4718(4)
_cell_measurement_reflns_used 57258
_cell_measurement_temperature 200(2)
_cell_measurement_theta_max 29.57
_cell_measurement_theta_min 1.90
_cell_volume 3765.56(12)
_computing_cell_refinement 'IPDS Program Package'
_computing_data_collection 'IPDS Program Package (Stoe & Cie, 2005)'
_computing_data_reduction 'IPDS Program Package'
_computing_molecular_graphics 'XP in SHELXTL'
_computing_publication_material 'SHELXTL (Sheldrick, 2008)'
_computing_structure_refinement 'SHELXL-97 (Sheldrick, 2008)'
_computing_structure_solution 'SHELXS-97 (Sheldrick, 2008)'
_diffrn_ambient_temperature 200(2)
_diffrn_measured_fraction_theta_full 1.000
_diffrn_measured_fraction_theta_max 1.000
_diffrn_measurement_device_type 'STOE IPDS II'
_diffrn_measurement_method 'rotation method'
_diffrn_radiation_monochromator graphite
_diffrn_radiation_source 'fine-focus sealed tube'
_diffrn_radiation_type MoK\a
_diffrn_radiation_wavelength 0.71073
_diffrn_reflns_av_R_equivalents 0.0282
_diffrn_reflns_av_sigmaI/netI 0.0212
_diffrn_reflns_limit_h_max 12
_diffrn_reflns_limit_h_min -11
_diffrn_reflns_limit_k_max 24
_diffrn_reflns_limit_k_min -24
_diffrn_reflns_limit_l_max 27
_diffrn_reflns_limit_l_min -27
_diffrn_reflns_number 62079
_diffrn_reflns_theta_full 27.50
_diffrn_reflns_theta_max 27.50
_diffrn_reflns_theta_min 1.90
_exptl_absorpt_coefficient_mu 0.962
_exptl_absorpt_correction_T_max 0.8929
_exptl_absorpt_correction_T_min 0.7683
_exptl_absorpt_correction_type numerical
_exptl_absorpt_process_details 'X-SHAPE (Stoe & Cie, 2005)'
_exptl_crystal_colour yellow
_exptl_crystal_density_diffrn 1.498
_exptl_crystal_density_method 'not measured'
_exptl_crystal_description prism
_exptl_crystal_F_000 1712
_exptl_crystal_size_max 0.48
_exptl_crystal_size_mid 0.18
_exptl_crystal_size_min 0.17
_refine_diff_density_max 0.827
_refine_diff_density_min -0.699
_refine_diff_density_rms 0.053
_refine_ls_extinction_method none
_refine_ls_goodness_of_fit_ref 0.964
_refine_ls_hydrogen_treatment constr
_refine_ls_matrix_type full
_refine_ls_number_parameters 424
_refine_ls_number_reflns 8653
_refine_ls_number_restraints 1
_refine_ls_restrained_S_all 0.964
_refine_ls_R_factor_all 0.0325
_refine_ls_R_factor_gt 0.0236
_refine_ls_shift/su_max 0.001
_refine_ls_shift/su_mean 0.000
_refine_ls_structure_factor_coef Fsqd
_refine_ls_weighting_details 'calc w=1/[\s^2^(Fo^2^)+(0.0390P)^2^+0.0000P] where P=(Fo^2^+2Fc^2^)/3'
_refine_ls_weighting_scheme calc
_refine_ls_wR_factor_gt 0.0572
_refine_ls_wR_factor_ref 0.0587
_reflns_number_gt 7075
_reflns_number_total 8653
_reflns_threshold_expression >2sigma(I)
_cod_data_source_file om900925b_si_002.cif
_cod_data_source_block ks926
_cod_original_sg_symbol_H-M 'P 21/n'
_cod_database_code 4067404

loop_
_symmetry_equiv_pos_as_xyz
'x, y, z'
'-x+1/2, y+1/2, -z+1/2'
'-x, -y, -z'
'x-1/2, -y-1/2, z-1/2'

loop_
_atom_site_label
_atom_site_type_symbol
_atom_site_fract_x
_atom_site_fract_y
_atom_site_fract_z
_atom_site_U_iso_or_equiv
_atom_site_adp_type
_atom_site_occupancy
_atom_site_symmetry_multiplicity
_atom_site_calc_flag
_atom_site_refinement_flags
C37 C 0.2804(3) 0.27317(14) 0.05132(11) 0.0596(6) Uani 1 1 d .
D37A H 0.2278 0.2639 0.0897 0.071 Uiso 1 1 calc R
Cl3 Cl 0.35737(12) 0.35724(5) 0.05762(5) 0.1015(3) Uani 1 1 d .
Cl4 Cl 0.15794(12) 0.26903(5) -0.01353(3) 0.0948(3) Uani 1 1 d .
Cl5 Cl 0.41148(10) 0.20682(5) 0.04525(4) 0.0843(2) Uani 1 1 d .
C1 C 0.19108(18) -0.01337(9) 0.11452(8) 0.0279(3) Uani 1 1 d .
C2 C 0.2847(2) 0.01254(10) 0.07239(9) 0.0364(4) Uani 1 1 d .
H2A H 0.3525 0.0482 0.0850 0.044 Uiso 1 1 calc R
C3 C 0.2799(3) -0.01328(12) 0.01201(9) 0.0474(5) Uani 1 1 d D
H3A H 0.3466 0.0032 -0.0163 0.057 Uiso 1 1 calc R
C4 C 0.1780(2) -0.06295(11) -0.00689(10) 0.0512(6) Uani 1 1 d D
H4A H 0.1743 -0.0805 -0.0484 0.061 Uiso 1 1 calc R
C5 C 0.0817(2) -0.08725(11) 0.03402(10) 0.0478(5) Uani 1 1 d D
H5A H 0.0105 -0.1208 0.0202 0.057 Uiso 1 1 calc R
C6 C 0.0876(2) -0.06329(10) 0.09531(9) 0.0364(4) Uani 1 1 d .
H6A H 0.0219 -0.0807 0.1237 0.044 Uiso 1 1 calc R
C7 C 0.06645(18) -0.01189(9) 0.23768(8) 0.0278(3) Uani 1 1 d .
C8 C -0.03303(19) 0.03446(10) 0.26125(9) 0.0336(4) Uani 1 1 d .
H8A H -0.0302 0.0837 0.2516 0.040 Uiso 1 1 calc R
C9 C -0.1355(2) 0.00864(11) 0.29863(10) 0.0418(4) Uani 1 1 d .
H9A H -0.2023 0.0404 0.3153 0.050 Uiso 1 1 calc R
C10 C -0.1421(2) -0.06293(12) 0.31207(11) 0.0480(5) Uani 1 1 d .
H10A H -0.2139 -0.0804 0.3375 0.058 Uiso 1 1 calc R
C11 C -0.0444(2) -0.10927(11) 0.28857(12) 0.0493(5) Uani 1 1 d .
H11A H -0.0496 -0.1586 0.2976 0.059 Uiso 1 1 calc R
C12 C 0.0607(2) -0.08423(10) 0.25208(10) 0.0393(4) Uani 1 1 d .
H12A H 0.1290 -0.1161 0.2367 0.047 Uiso 1 1 calc R
C13 C 0.46987(18) -0.04481(8) 0.19051(7) 0.0251(3) Uani 1 1 d .
C14 C 0.4425(2) -0.11010(9) 0.16139(8) 0.0313(4) Uani 1 1 d .
H14A H 0.3556 -0.1347 0.1671 0.038 Uiso 1 1 calc R
C15 C 0.5433(2) -0.13861(10) 0.12405(9) 0.0380(4) Uani 1 1 d .
H15A H 0.5235 -0.1821 0.1026 0.046 Uiso 1 1 calc R
C16 C 0.6727(2) -0.10451(11) 0.11758(9) 0.0424(5) Uani 1 1 d .
H16A H 0.7417 -0.1245 0.0920 0.051 Uiso 1 1 calc R
C17 C 0.7006(2) -0.04142(11) 0.14848(9) 0.0399(4) Uani 1 1 d .
H17A H 0.7903 -0.0185 0.1449 0.048 Uiso 1 1 calc R
C18 C 0.59935(19) -0.01094(9) 0.18472(8) 0.0310(4) Uani 1 1 d .
H18A H 0.6190 0.0330 0.2054 0.037 Uiso 1 1 calc R
C19 C 0.46551(18) -0.01741(9) 0.33123(8) 0.0266(3) Uani 1 1 d .
C20 C 0.4518(2) -0.09088(10) 0.33002(9) 0.0334(4) Uani 1 1 d .
H20A H 0.4040 -0.1135 0.2950 0.040 Uiso 1 1 calc R
C21 C 0.5075(2) -0.13131(11) 0.37976(10) 0.0430(5) Uani 1 1 d .
H21A H 0.4983 -0.1816 0.3784 0.052 Uiso 1 1 calc R
C22 C 0.5763(2) -0.09936(12) 0.43125(10) 0.0478(5) Uani 1 1 d .
H22A H 0.6134 -0.1274 0.4654 0.057 Uiso 1 1 calc R
C23 C 0.5906(2) -0.02648(12) 0.43252(9) 0.0425(5) Uani 1 1 d .
H23A H 0.6379 -0.0042 0.4678 0.051 Uiso 1 1 calc R
C24 C 0.53664(19) 0.01478(10) 0.38290(8) 0.0339(4) Uani 1 1 d .
H24A H 0.5481 0.0650 0.3841 0.041 Uiso 1 1 calc R
C25 C 0.55615(19) 0.16004(9) 0.27147(9) 0.0324(4) Uani 1 1 d .
C26 C 0.5972(2) 0.17555(10) 0.21197(10) 0.0397(4) Uani 1 1 d .
H26A H 0.5340 0.1654 0.1767 0.048 Uiso 1 1 calc R
C27 C 0.7301(2) 0.20582(12) 0.20370(13) 0.0540(6) Uani 1 1 d .
H27A H 0.7580 0.2158 0.1628 0.065 Uiso 1 1 calc R
C28 C 0.8214(2) 0.22145(12) 0.25443(16) 0.0622(7) Uani 1 1 d .
H28A H 0.9123 0.2422 0.2487 0.075 Uiso 1 1 calc R
C29 C 0.7813(3) 0.20706(13) 0.31329(15) 0.0613(7) Uani 1 1 d .
H29A H 0.8451 0.2177 0.3482 0.074 Uiso 1 1 calc R
C30 C 0.6486(2) 0.17701(11) 0.32268(11) 0.0463(5) Uani 1 1 d .
H30A H 0.6210 0.1681 0.3638 0.056 Uiso 1 1 calc R
C31 C 0.31112(19) 0.13957(10) 0.34959(8) 0.0320(4) Uani 1 1 d .
C32 C 0.3286(2) 0.20824(11) 0.37288(9) 0.0417(5) Uani 1 1 d .
H32A H 0.3904 0.2406 0.3538 0.050 Uiso 1 1 calc R
C33 C 0.2557(3) 0.22941(13) 0.42394(11) 0.0543(6) Uani 1 1 d .
H33A H 0.2683 0.2762 0.4400 0.065 Uiso 1 1 calc R
C34 C 0.1655(3) 0.18292(15) 0.45144(11) 0.0589(7) Uani 1 1 d .
H34A H 0.1158 0.1977 0.4865 0.071 Uiso 1 1 calc R
C35 C 0.1465(3) 0.11471(15) 0.42841(11) 0.0534(6) Uani 1 1 d .
H35A H 0.0838 0.0828 0.4475 0.064 Uiso 1 1 calc R
C36 C 0.2190(2) 0.09289(12) 0.37739(9) 0.0397(4) Uani 1 1 d .
H36A H 0.2058 0.0461 0.3614 0.048 Uiso 1 1 calc R
N1 N 0.35942(15) -0.01564(7) 0.22641(6) 0.0243(3) Uani 1 1 d .
N2 N 0.40711(15) 0.02461(7) 0.28028(6) 0.0254(3) Uani 1 1 d .
P1 P 0.20613(4) 0.02191(2) 0.192454(19) 0.02304(9) Uani 1 1 d .
P2 P 0.38552(5) 0.11517(2) 0.27699(2) 0.02492(9) Uani 1 1 d .
Cl1 Cl 0.04288(5) 0.15573(2) 0.12120(2) 0.03703(10) Uani 1 1 d .
Cl2 Cl 0.25566(5) 0.26059(2) 0.21731(2) 0.03938(11) Uani 1 1 d .
Pd1 Pd 0.225267(13) 0.138196(6) 0.199307(6) 0.02371(4) Uani 1 1 d .

loop_
_atom_site_aniso_label
_atom_site_aniso_U_11
_atom_site_aniso_U_22
_atom_site_aniso_U_33
_atom_site_aniso_U_23
_atom_site_aniso_U_13
_atom_site_aniso_U_12
C37 0.0735(17) 0.0683(16) 0.0383(12) 0.0011(11) 0.0150(11) -0.0139(13)
Cl3 0.1161(7) 0.0809(5) 0.1130(7) -0.0294(5) 0.0507(6) -0.0398(5)
Cl4 0.1439(8) 0.0917(6) 0.0461(4) 0.0048(4) -0.0160(4) -0.0057(5)
Cl5 0.0927(6) 0.0834(5) 0.0803(5) 0.0174(4) 0.0342(4) 0.0006(4)
C1 0.0304(9) 0.0241(7) 0.0284(8) -0.0030(6) -0.0051(7) 0.0042(6)
C2 0.0445(11) 0.0339(9) 0.0302(9) -0.0005(7) -0.0026(8) -0.0032(8)
C3 0.0600(14) 0.0526(12) 0.0296(10) 0.0009(9) 0.0023(9) 0.0007(10)
C4 0.0640(15) 0.0545(13) 0.0335(10) -0.0139(9) -0.0091(10) 0.0052(11)
C5 0.0473(12) 0.0438(11) 0.0502(12) -0.0160(9) -0.0136(10) -0.0030(9)
C6 0.0321(9) 0.0330(9) 0.0433(10) -0.0085(8) -0.0042(8) -0.0001(7)
C7 0.0239(8) 0.0254(8) 0.0337(9) 0.0009(6) -0.0007(7) -0.0010(6)
C8 0.0293(9) 0.0302(9) 0.0414(10) -0.0007(7) 0.0034(8) 0.0013(7)
C9 0.0311(10) 0.0454(11) 0.0497(12) -0.0023(9) 0.0096(9) 0.0037(8)
C10 0.0338(11) 0.0552(13) 0.0562(13) 0.0133(10) 0.0124(9) -0.0042(9)
C11 0.0428(12) 0.0354(10) 0.0707(15) 0.0173(10) 0.0123(11) -0.0018(9)
C12 0.0337(10) 0.0275(9) 0.0577(12) 0.0078(8) 0.0097(9) 0.0031(7)
C13 0.0273(8) 0.0243(7) 0.0236(7) -0.0001(6) -0.0004(6) 0.0059(6)
C14 0.0339(9) 0.0244(8) 0.0354(9) -0.0022(7) 0.0003(7) 0.0029(7)
C15 0.0462(11) 0.0305(9) 0.0368(10) -0.0083(8) -0.0007(8) 0.0101(8)
C16 0.0416(11) 0.0477(11) 0.0387(10) -0.0064(9) 0.0087(9) 0.0146(9)
C17 0.0301(9) 0.0482(11) 0.0420(11) -0.0038(9) 0.0068(8) 0.0018(8)
C18 0.0284(9) 0.0317(9) 0.0328(9) -0.0047(7) 0.0003(7) 0.0011(7)
C19 0.0230(8) 0.0315(8) 0.0255(8) 0.0021(6) 0.0025(6) 0.0022(6)
C20 0.0341(9) 0.0339(9) 0.0321(9) 0.0045(7) 0.0011(7) -0.0045(7)
C21 0.0463(11) 0.0391(10) 0.0433(11) 0.0139(8) 0.0001(9) -0.0033(9)
C22 0.0488(12) 0.0583(14) 0.0357(10) 0.0175(9) -0.0023(9) 0.0028(10)
C23 0.0384(10) 0.0594(13) 0.0288(9) 0.0017(8) -0.0045(8) 0.0010(9)
C24 0.0315(9) 0.0393(10) 0.0305(9) -0.0019(7) -0.0020(7) 0.0005(7)
C25 0.0298(9) 0.0236(8) 0.0439(10) -0.0080(7) 0.0027(8) -0.0020(7)
C26 0.0360(10) 0.0319(9) 0.0521(12) -0.0039(8) 0.0102(9) -0.0015(8)
C27 0.0443(12) 0.0413(11) 0.0792(17) 0.0003(11) 0.0248(12) -0.0025(10)
C28 0.0336(11) 0.0369(12) 0.117(2) -0.0085(13) 0.0116(13) -0.0084(9)
C29 0.0438(13) 0.0453(12) 0.093(2) -0.0158(13) -0.0116(14) -0.0146(10)
C30 0.0435(11) 0.0356(10) 0.0584(13) -0.0117(9) -0.0068(10) -0.0086(9)
C31 0.0301(8) 0.0371(9) 0.0285(8) -0.0057(7) -0.0004(7) 0.0078(7)
C32 0.0497(12) 0.0370(10) 0.0380(10) -0.0089(8) -0.0002(9) 0.0097(9)
C33 0.0653(15) 0.0535(13) 0.0433(12) -0.0188(10) -0.0019(11) 0.0230(12)
C34 0.0575(15) 0.0811(18) 0.0389(12) -0.0137(12) 0.0095(11) 0.0263(13)
C35 0.0427(12) 0.0777(16) 0.0412(12) -0.0033(11) 0.0130(10) 0.0058(11)
C36 0.0336(10) 0.0499(11) 0.0357(10) -0.0062(8) 0.0039(8) 0.0032(8)
N1 0.0245(7) 0.0239(6) 0.0243(6) -0.0051(5) -0.0012(5) 0.0010(5)
N2 0.0285(7) 0.0242(7) 0.0230(6) -0.0042(5) -0.0015(5) 0.0011(5)
P1 0.0230(2) 0.01895(18) 0.0269(2) -0.00157(14) -0.00083(16) -0.00003(14)
P2 0.0258(2) 0.02284(19) 0.0260(2) -0.00481(15) 0.00071(16) -0.00023(15)
Cl1 0.0384(2) 0.0345(2) 0.0368(2) 0.00005(17) -0.00872(19) 0.00384(18)
Cl2 0.0498(3) 0.01919(19) 0.0482(3) -0.00259(17) -0.0047(2) -0.00072(17)
Pd1 0.02627(6) 0.01828(6) 0.02646(6) -0.00061(4) 0.00059(4) -0.00016(5)

loop_
_atom_type_symbol
_atom_type_description
_atom_type_scat_dispersion_real
_atom_type_scat_dispersion_imag
_atom_type_scat_source
C C 0.0033 0.0016 'International Tables Vol C Tables 4.2.6.8 and 6.1.1.4'
H H 0.0000 0.0000 'International Tables Vol C Tables 4.2.6.8 and 6.1.1.4'
N N 0.0061 0.0033 'International Tables Vol C Tables 4.2.6.8 and 6.1.1.4'
P P 0.1023 0.0942 'International Tables Vol C Tables 4.2.6.8 and 6.1.1.4'
Cl Cl 0.1484 0.1585 'International Tables Vol C Tables 4.2.6.8 and 6.1.1.4'
Pd Pd -0.9988 1.0072 'International Tables Vol C Tables 4.2.6.8 and 6.1.1.4'

loop_
_geom_angle_atom_site_label_1
_geom_angle_atom_site_label_2
_geom_angle_atom_site_label_3
_geom_angle
Cl3 C37 Cl4 110.46(15)
Cl3 C37 Cl5 111.32(16)
Cl4 C37 Cl5 109.49(14)
C2 C1 C6 119.94(17)
C2 C1 P1 117.54(13)
C6 C1 P1 122.50(15)
C3 C2 C1 120.26(18)
C4 C3 C2 119.7(2)
C5 C4 C3 120.37(19)
C4 C5 C6 120.61(18)
C5 C6 C1 119.0(2)
C8 C7 C12 119.54(17)
C8 C7 P1 120.05(13)
C12 C7 P1 120.34(14)
C9 C8 C7 119.74(17)
C8 C9 C10 120.56(19)
C9 C10 C11 120.0(2)
C12 C11 C10 120.26(19)
C11 C12 C7 119.86(19)
C18 C13 C14 120.20(16)
C18 C13 N1 122.44(14)
C14 C13 N1 117.36(15)
C15 C14 C13 119.29(18)
C14 C15 C16 120.66(17)
C17 C16 C15 119.46(19)
C16 C17 C18 120.74(19)
C13 C18 C17 119.56(17)
C20 C19 C24 119.06(16)
C20 C19 N2 120.36(15)
C24 C19 N2 120.58(15)
C21 C20 C19 120.12(17)
C22 C21 C20 120.81(19)
C23 C22 C21 119.23(18)
C22 C23 C24 120.75(19)
C23 C24 C19 120.02(18)
C26 C25 C30 119.04(19)
C26 C25 P2 116.92(14)
C30 C25 P2 124.00(17)
C25 C26 C27 120.4(2)
C28 C27 C26 120.2(2)
C29 C28 C27 119.9(2)
C28 C29 C30 120.9(2)
C29 C30 C25 119.6(2)
C36 C31 C32 119.59(18)
C36 C31 P2 119.52(14)
C32 C31 P2 120.24(16)
C33 C32 C31 119.9(2)
C34 C33 C32 120.2(2)
C33 C34 C35 120.4(2)
C34 C35 C36 120.0(2)
C35 C36 C31 119.9(2)
N2 N1 C13 116.01(12)
N2 N1 P1 109.58(10)
C13 N1 P1 122.53(10)
C19 N2 N1 114.27(12)
C19 N2 P2 128.19(11)
N1 N2 P2 117.52(10)
N1 P1 C7 103.93(7)
N1 P1 C1 104.95(7)
C7 P1 C1 110.89(8)
N1 P1 Pd1 108.55(5)
C7 P1 Pd1 112.06(6)
C1 P1 Pd1 115.51(6)
N2 P2 C31 105.50(8)
N2 P2 C25 111.26(8)
C31 P2 C25 109.02(9)
N2 P2 Pd1 107.30(5)
C31 P2 Pd1 108.78(6)
C25 P2 Pd1 114.57(6)
P1 Pd1 P2 84.505(15)
P1 Pd1 Cl1 92.270(15)
P2 Pd1 Cl1 175.110(18)
P1 Pd1 Cl2 174.032(17)
P2 Pd1 Cl2 89.914(16)
Cl1 Pd1 Cl2 93.160(16)

loop_
_geom_bond_atom_site_label_1
_geom_bond_atom_site_label_2
_geom_bond_distance
C37 Cl3 1.739(3)
C37 Cl4 1.748(3)
C37 Cl5 1.759(3)
C1 C2 1.386(3)
C1 C6 1.392(2)
C1 P1 1.7973(17)
C2 C3 1.382(3)
C3 C4 1.376(2)
C4 C5 1.375(2)
C5 C6 1.389(3)
C7 C8 1.392(3)
C7 C12 1.397(2)
C7 P1 1.7917(18)
C8 C9 1.376(3)
C9 C10 1.378(3)
C10 C11 1.380(3)
C11 C12 1.377(3)
C13 C18 1.380(2)
C13 C14 1.394(2)
C13 N1 1.435(2)
C14 C15 1.383(3)
C15 C16 1.383(3)
C16 C17 1.376(3)
C17 C18 1.386(3)
C19 C20 1.387(2)
C19 C24 1.395(2)
C19 N2 1.430(2)
C20 C21 1.386(3)
C21 C22 1.381(3)
C22 C23 1.377(3)
C23 C24 1.387(3)
C25 C26 1.388(3)
C25 C30 1.392(3)
C25 P2 1.8145(18)
C26 C27 1.388(3)
C27 C28 1.373(4)
C28 C29 1.367(4)
C29 C30 1.390(3)
C31 C36 1.390(3)
C31 C32 1.390(3)
C31 P2 1.8056(18)
C32 C33 1.385(3)
C33 C34 1.374(4)
C34 C35 1.382(4)
C35 C36 1.386(3)
N1 N2 1.4298(17)
N1 P1 1.7180(14)
N2 P2 1.7155(14)
P1 Pd1 2.1979(4)
P2 Pd1 2.2134(4)
Cl1 Pd1 2.3384(4)
Cl2 Pd1 2.3478(4)
